data_2103709
loop_
_publ_author_name
'K\'alm\'an, Alajos'
'Argay, Gyula'
'F\'abi\'an, L\'aszl\'o'
'Bern\'ath, G\'abor'
'F\"ul\"op, Ferenc'

_publ_section_title
;
 Basic forms of supramolecular self-assembly organized by parallel and
 antiparallel hydrogen bonds in the racemic crystal structures of six
 disubstituted and trisubstituted cyclopentane derivatives
;
_journal_issue 4
_journal_name_full 'Acta Crystallographica Section B'
_journal_page_first 539
_journal_page_last 550
_journal_paper_doi 10.1107/S0108768101006723
_journal_volume 57
_journal_year 2001
_chemical_formula_sum 'C10 H19 N O2'
_chemical_formula_weight 185.26
_chemical_name_systematic
;
 (1S*,2S*,4R*)-4-tert-butyl-2-hydroxy-1-cyclopentanecarboxamide
;
_space_group_IT_number 14
_symmetry_cell_setting monoclinic
_symmetry_space_group_name_Hall '-P 2ybc'
_symmetry_space_group_name_H-M 'P 1 21/c 1'
_audit_creation_method SHELXL-97
_cell_angle_alpha 90.00
_cell_angle_beta 113.78(8)
_cell_angle_gamma 90.00
_cell_formula_units_Z 4
_cell_length_a 13.246(5)
_cell_length_b 6.988(2)
_cell_length_c 13.299(6)
_cell_measurement_reflns_used 25
_cell_measurement_temperature 293(2)
_cell_measurement_theta_max 12.61
_cell_measurement_theta_min 10.00
_cell_volume 1126.5(10)
_computing_cell_refinement 'CAD4 Express (Enraf-Nonius, 1992)'
_computing_data_collection 'CAD4 Express (Enraf-Nonius, 1992)'
_computing_data_reduction 'XCAD4 (Harms 1996)'
_computing_molecular_graphics
;
 PLUTO in CSD(Allen F.H & Kennard O.(1993)) and PLATON(Spek A.L(1998))
;
_computing_structure_refinement 'SHELXL-97 (Sheldrick, 1997)'
_computing_structure_solution 'SHELXS-97 (Sheldrick, 1997a)'
_diffrn_ambient_temperature 293(2)
_diffrn_measured_fraction_theta_full .959
_diffrn_measured_fraction_theta_max .959
_diffrn_measurement_device_type 'Enraf-Nonius CAD4'
_diffrn_measurement_method \w--2\q
_diffrn_radiation_monochromator graphite
_diffrn_radiation_source 'fine-focus sealed tube'
_diffrn_radiation_type MoK\a
_diffrn_radiation_wavelength .71070
_diffrn_reflns_av_R_equivalents .0180
_diffrn_reflns_av_sigmaI/netI .1861
_diffrn_reflns_limit_h_max 15
_diffrn_reflns_limit_h_min -16
_diffrn_reflns_limit_k_max 8
_diffrn_reflns_limit_k_min 0
_diffrn_reflns_limit_l_max 16
_diffrn_reflns_limit_l_min 0
_diffrn_reflns_number 2449
_diffrn_reflns_theta_full 26.97
_diffrn_reflns_theta_max 26.97
_diffrn_reflns_theta_min 3.08
_diffrn_standards_interval_time 60
_diffrn_standards_number 3
_exptl_absorpt_coefficient_mu .075
_exptl_absorpt_correction_T_max .9888
_exptl_absorpt_correction_T_min .9599
_exptl_absorpt_correction_type psi-scan
_exptl_absorpt_process_details 'North A.C., Philips, D.C. & Mathews, F.(1968) Acta Cryst. A24, 350-359.'
_exptl_crystal_colour colourless
_exptl_crystal_density_diffrn 1.092
_exptl_crystal_density_method 'not measured'
_exptl_crystal_description block
_exptl_crystal_F_000 408
_exptl_crystal_size_max .55
_exptl_crystal_size_mid .30
_exptl_crystal_size_min .15
_refine_diff_density_max .265
_refine_diff_density_min -.251
_refine_ls_extinction_coef .062(6)
_refine_ls_extinction_method SHELXL
_refine_ls_goodness_of_fit_ref .948
_refine_ls_hydrogen_treatment mixed
_refine_ls_matrix_type full
_refine_ls_number_parameters 123
_refine_ls_number_reflns 2350
_refine_ls_number_restraints 18
_refine_ls_restrained_S_all .941
_refine_ls_R_factor_all .1804
_refine_ls_R_factor_gt .0502
_refine_ls_shift/su_max .000
_refine_ls_shift/su_mean .000
_refine_ls_structure_factor_coef Fsqd
_refine_ls_weighting_details 'calc w=1/[\s^2^(Fo^2^)+(0.0020P)^2^+6.5000P] where P=(Fo^2^+2Fc^2^)/3'
_refine_ls_weighting_scheme calc
_refine_ls_wR_factor_ref .1657
_reflns_number_gt 844
_reflns_number_total 2350
_reflns_threshold_expression >2sigma(I)
_cod_data_source_file de0011.cif
_cod_data_source_block 3
_cod_original_cell_volume 1126.5(7)
_cod_original_formula_sum 'C10 H19 N1 O2'
_cod_database_code 2103709

loop_
_symmetry_equiv_pos_as_xyz
'x, y, z'
'x, -y+1/2, z+1/2'
'-x, -y, -z'
'-x, y-1/2, -z-1/2'

loop_
_atom_site_label
_atom_site_fract_x
_atom_site_fract_y
_atom_site_fract_z
_atom_site_U_iso_or_equiv
_atom_site_adp_type
_atom_site_calc_flag
_atom_site_refinement_flags
_atom_site_occupancy
_atom_site_type_symbol
C1 .8615(2) -.0359(4) .3566(2) .0538(7) Uani d . 1 C
H1 .8884 .0054 .4334 .070 Uiso calc R 1 H
C2 .8880(2) -.2464(4) .3532(2) .0549(7) Uani d . 1 C
H2 .8724 -.2844 .2774 .071 Uiso calc R 1 H
C3 .8077(2) -.3450(4) .3918(3) .0677(8) Uani d . 1 C
H3A .8374 -.3498 .4714 .088 Uiso calc R 1 H
H3B .7927 -.4745 .3634 .088 Uiso calc R 1 H
C4 .7023(2) -.2231(5) .3464(3) .0696(9) Uani d U 1 C
H4A .6501 -.2886 .2809 .090 Uiso calc R 1 H
C5 .7363(2) -.0350(5) .3070(3) .0674(8) Uani d . 1 C
H5A .7076 -.0312 .2274 .088 Uiso calc R 1 H
H5B .7086 .0750 .3324 .088 Uiso calc R 1 H
C6 .9114(2) .0894(4) .2970(2) .0529(6) Uani d . 1 C
C7 .6451(3) -.2005(6) .4266(3) .0834(11) Uani d U 1 C
C8 .5352(3) -.0982(8) .3671(3) .1189(17) Uani d U 1 C
H8A .4947 -.0978 .4129 .178 Uiso calc R 1 H
H8B .4933 -.1635 .2996 .178 Uiso calc R 1 H
H8C .5486 .0312 .3515 .178 Uiso calc R 1 H
C9 .6222(4) -.3986(8) .4616(4) .1255(18) Uani d U 1 C
H9A .5813 -.3854 .5065 .188 Uiso calc R 1 H
H9B .6908 -.4622 .5026 .188 Uiso calc R 1 H
H9C .5801 -.4727 .3975 .188 Uiso calc R 1 H
C10 .7160(3) -.0828(7) .5270(3) .1032(14) Uani d U 1 C
H10A .6769 -.0642 .5733 .155 Uiso calc R 1 H
H10B .7319 .0392 .5036 .155 Uiso calc R 1 H
H10C .7837 -.1495 .5672 .155 Uiso calc R 1 H
O1 1.00075(16) -.2885(3) .42247(15) .0613(6) Uani d . 1 O
H1A 1.0307 -.3385 .3858 .080 Uiso calc R 1 H
O2 .90901(18) .0430(3) .20623(16) .0655(6) Uani d . 1 O
N3 .9570(2) .2510(3) .34585(19) .0644(7) Uani d . 1 N
H3D .9863 .3275 .3146 .084 Uiso calc R 1 H
H3C .9575 .2797 .4089 .084 Uiso calc R 1 H

loop_
_atom_site_aniso_label
_atom_site_aniso_U_11
_atom_site_aniso_U_22
_atom_site_aniso_U_33
_atom_site_aniso_U_12
_atom_site_aniso_U_13
_atom_site_aniso_U_23
C1 .0586(15) .0474(14) .0582(15) .0014(12) .0265(13) .0016(12)
C2 .0568(16) .0512(15) .0563(14) -.0009(12) .0222(13) -.0036(12)
C3 .0690(18) .0536(16) .086(2) -.0051(14) .0372(17) .0039(15)
C4 .0582(17) .085(2) .0631(17) -.0112(16) .0223(14) .0000(16)
C5 .0573(16) .0734(19) .0729(19) .0082(14) .0279(15) .0080(16)
C6 .0633(16) .0421(13) .0567(15) .0034(12) .0276(13) .0012(11)
C7 .0536(17) .128(3) .0689(19) .0025(19) .0248(15) .010(2)
C8 .067(2) .196(5) .095(3) .028(3) .034(2) .017(3)
C9 .107(3) .172(5) .122(4) -.024(3) .073(3) .030(3)
C10 .089(3) .148(4) .075(2) .009(3) .036(2) -.011(3)
O1 .0629(12) .0633(13) .0575(11) .0110(9) .0240(9) .0013(10)
O2 .0872(14) .0598(12) .0558(11) -.0060(10) .0353(10) -.0019(9)
N3 .0843(18) .0513(13) .0610(14) -.0094(12) .0328(13) -.0033(11)

loop_
_atom_type_symbol
_atom_type_description
_atom_type_scat_dispersion_real
_atom_type_scat_dispersion_imag
_atom_type_scat_source
C C .0033 .0016 'International Tables Vol C Tables 4.2.6.8 and 6.1.1.4'
H H .0000 .0000 'International Tables Vol C Tables 4.2.6.8 and 6.1.1.4'
O O .0106 .0060 'International Tables Vol C Tables 4.2.6.8 and 6.1.1.4'
N N .0061 .0033 'International Tables Vol C Tables 4.2.6.8 and 6.1.1.4'

loop_
_geom_angle_atom_site_label_1
_geom_angle_atom_site_label_2
_geom_angle_atom_site_label_3
_geom_angle
C6 C1 C2 113.2(2)
C6 C1 C5 113.9(2)
C2 C1 C5 102.5(2)
O1 C2 C1 111.9(2)
O1 C2 C3 112.3(2)
C1 C2 C3 103.2(2)
C2 C3 C4 105.3(2)
C3 C4 C7 113.9(3)
C3 C4 C5 105.2(2)
C7 C4 C5 115.9(3)
C1 C5 C4 105.4(2)
O2 C6 N3 122.0(2)
O2 C6 C1 121.2(2)
N3 C6 C1 116.8(2)
C8 C7 C10 108.8(4)
C8 C7 C9 108.5(3)
C10 C7 C9 110.5(3)
C8 C7 C4 108.7(3)
C10 C7 C4 111.0(3)
C9 C7 C4 109.3(3)

loop_
_geom_bond_atom_site_label_1
_geom_bond_atom_site_label_2
_geom_bond_distance
C1 C6 1.501(4)
C1 C2 1.517(4)
C1 C5 1.517(4)
C2 O1 1.435(3)
C2 C3 1.520(4)
C3 C4 1.536(4)
C4 C7 1.547(4)
C4 C5 1.547(4)
C6 O2 1.239(3)
C6 N3 1.321(3)
C7 C8 1.525(5)
C7 C10 1.526(5)
C7 C9 1.529(6)

loop_
_geom_hbond_atom_site_label_D
_geom_hbond_atom_site_label_H
_geom_hbond_atom_site_label_A
_geom_hbond_site_symmetry_A
_geom_hbond_distance_DH
_geom_hbond_distance_HA
_geom_hbond_distance_DA
_geom_hbond_angle_DHA
O1 H1A O2 4_756 .82 1.90 2.719(3) 176.4
N3 H3D O2 4_766 .86 2.14 2.964(3) 160.5
N3 H3C O1 3_756 .86 2.08 2.913(3) 162.1

loop_
_geom_torsion_atom_site_label_1
_geom_torsion_atom_site_label_2
_geom_torsion_atom_site_label_3
_geom_torsion_atom_site_label_4
_geom_torsion
C6 C1 C2 O1 72.7(3)
C5 C1 C2 O1 -164.3(2)
C6 C1 C2 C3 -166.4(2)
C5 C1 C2 C3 -43.4(3)
O1 C2 C3 C4 155.5(2)
C1 C2 C3 C4 34.9(3)
C2 C3 C4 C7 -140.9(3)
C2 C3 C4 C5 -12.9(3)
C6 C1 C5 C4 157.9(2)
C2 C1 C5 C4 35.3(3)
C3 C4 C5 C1 -13.9(3)
C7 C4 C5 C1 113.0(3)
C2 C1 C6 O2 43.3(4)
C5 C1 C6 O2 -73.2(3)
C2 C1 C6 N3 -137.0(3)
C5 C1 C6 N3 106.5(3)
C3 C4 C7 C8 -173.2(3)
C5 C4 C7 C8 64.5(4)
C3 C4 C7 C10 67.1(4)
C5 C4 C7 C10 -55.2(4)
C3 C4 C7 C9 -54.9(4)
C5 C4 C7 C9 -177.3(3)
